data_7707090
loop_
_publ_author_name
'Palab\?iy\?ik, Duygu'
'Mutlu Balc\?i, Ceylan'
'Allen, Christopher W.'
'Be\,sli, Serap'

_publ_section_title
;
 Unexpected formation of ansa isomers enabled by phosphazene ring
 flexibility in the reactions of cyclotetraphosphazene with
 1,2-ethanediol.
;
_journal_issue 19
_journal_name_full 'Dalton transactions (Cambridge, England : 2003)'
_journal_page_first 6673
_journal_page_last 6681
_journal_paper_doi 10.1039/d1dt00386k
_journal_volume 50
_journal_year 2021
_chemical_absolute_configuration none
_chemical_formula_moiety 'C4 H8 Cl4 N4 O4 P4'
_chemical_formula_sum 'C4 H8 Cl4 N4 O4 P4'
_chemical_formula_weight 441.82
_space_group_crystal_system triclinic
_space_group_IT_number 1
_space_group_name_Hall 'P 1'
_space_group_name_H-M_alt 'P 1'
_atom_sites_solution_hydrogens geom
_atom_sites_solution_primary dual
_audit_creation_date 2020-12-05
_audit_creation_method
;
Olex2 1.3
(compiled 2020.07.31 svn.rc2a77460 for OlexSys, GUI svn.r6145)
;
_audit_update_record
;
2020-12-13 deposited with the CCDC.	2021-04-08 downloaded from the CCDC.
;
_cell_angle_alpha 69.92(2)
_cell_angle_beta 70.932(14)
_cell_angle_gamma 72.958(15)
_cell_formula_units_Z 1
_cell_length_a 5.9782(14)
_cell_length_b 8.5423(19)
_cell_length_c 8.728(2)
_cell_measurement_reflns_used 2362
_cell_measurement_temperature 296.15
_cell_measurement_theta_max 24.50
_cell_measurement_theta_min 2.57
_cell_volume 387.35(16)
_computing_cell_refinement 'SAINT V8.35A (?, 2016)'
_computing_data_reduction 'SAINT V8.35A (?, 2016)'
_computing_molecular_graphics 'Olex2 1.3 (Dolomanov et al., 2009)'
_computing_publication_material 'Olex2 1.3 (Dolomanov et al., 2009)'
_computing_structure_refinement 'SHELXL 2018/3 (Sheldrick, 2015)'
_computing_structure_solution 'SHELXT 2014/4 (Sheldrick, 2014)'
_diffrn_ambient_temperature 296.15
_diffrn_measured_fraction_theta_full 0.989
_diffrn_measured_fraction_theta_max 0.950
_diffrn_measurement_device_type 'Bruker APEX-II CCD'
_diffrn_measurement_method '\f and \w scans'
_diffrn_radiation_type MoK\a
_diffrn_radiation_wavelength 0.71073
_diffrn_reflns_av_R_equivalents 0.0672
_diffrn_reflns_av_unetI/netI 0.1152
_diffrn_reflns_Laue_measured_fraction_full 0.989
_diffrn_reflns_Laue_measured_fraction_max 0.950
_diffrn_reflns_limit_h_max 7
_diffrn_reflns_limit_h_min -7
_diffrn_reflns_limit_k_max 11
_diffrn_reflns_limit_k_min -11
_diffrn_reflns_limit_l_max 11
_diffrn_reflns_limit_l_min -10
_diffrn_reflns_number 5921
_diffrn_reflns_point_group_measured_fraction_full 0.845
_diffrn_reflns_point_group_measured_fraction_max 0.759
_diffrn_reflns_theta_full 25.242
_diffrn_reflns_theta_max 28.789
_diffrn_reflns_theta_min 2.567
_diffrn_source_current 0.6
_diffrn_source_power 0.03
_diffrn_source_voltage 50.0
_diffrn_standards_number 0
_exptl_absorpt_coefficient_mu 1.190
_exptl_absorpt_correction_T_max 0.7411
_exptl_absorpt_correction_T_min 0.5078
_exptl_absorpt_correction_type none
_exptl_absorpt_process_details
;
SADABS-2014/5 (Bruker,2014/5) was used for absorption correction.
wR2(int) was 0.1624 before and 0.0848 after correction.
The Ratio of minimum to maximum transmission is 0.6852.
The \l/2 correction factor is 0.00150.
;
_exptl_crystal_colour colourless
_exptl_crystal_colour_primary colourless
_exptl_crystal_density_diffrn 1.894
_exptl_crystal_description Plate
_exptl_crystal_F_000 220
_exptl_crystal_size_max 0.237
_exptl_crystal_size_mid 0.138
_exptl_crystal_size_min 0.086
_refine_diff_density_max 2.348
_refine_diff_density_min -1.167
_refine_diff_density_rms 0.283
_refine_ls_abs_structure_details
;
 Flack x determined using 631 quotients [(I+)-(I-)]/[(I+)+(I-)]
 (Parsons, Flack and Wagner, Acta Cryst. B69 (2013) 249-259).
;
_refine_ls_abs_structure_Flack 0.07(12)
_refine_ls_extinction_method none
_refine_ls_goodness_of_fit_ref 1.336
_refine_ls_hydrogen_treatment constr
_refine_ls_matrix_type full
_refine_ls_number_parameters 181
_refine_ls_number_reflns 3057
_refine_ls_number_restraints 33
_refine_ls_restrained_S_all 1.353
_refine_ls_R_factor_all 0.1660
_refine_ls_R_factor_gt 0.1416
_refine_ls_shift/su_max 0.000
_refine_ls_shift/su_mean 0.000
_refine_ls_structure_factor_coef Fsqd
_refine_ls_weighting_details 'w=1/[\s^2^(Fo^2^)+(0.2000P)^2^] where P=(Fo^2^+2Fc^2^)/3'
_refine_ls_weighting_scheme calc
_refine_ls_wR_factor_gt 0.3547
_refine_ls_wR_factor_ref 0.3687
_reflns_Friedel_coverage 0.599
_reflns_Friedel_fraction_full 0.700
_reflns_Friedel_fraction_max 0.569
_reflns_number_gt 2167
_reflns_number_total 3057
_reflns_threshold_expression 'I > 2\s(I)'
_cod_data_source_file d1dt00386k2.cif
_cod_data_source_block 19gtu125_319_dp_teg_1
_cod_depositor_comments 'Adding full bibliography for 7707090--7707092.cif.'
_cod_original_cell_volume 387.37(18)
_cod_database_code 7707090
_shelx_shelxl_version_number 2018/3
_shelx_space_group_comment
;
The symmetry employed for this shelxl refinement is uniquely defined
by the following loop, which should always be used as a source of
symmetry information in preference to the above space-group names.
They are only intended as comments.
;
_shelx_estimated_absorpt_t_max 0.905
_shelx_estimated_absorpt_t_min 0.690
_olex2_refinement_description
;
1. Fixed Uiso
 At 1.2 times of:
  All C(H,H) groups
2. Uiso/Uaniso restraints and constraints
N3 \\sim P4: within 2A with sigma of 0.001 and sigma for terminal atoms of 0.02
within 2A
O4 \\sim C4: within 2A with sigma of 0.001 and sigma for terminal atoms of 0.02
within 2A
Cl3 \\sim P4: within 2A with sigma of 0.001 and sigma for terminal atoms of
0.02 within 2A
Cl4 \\sim P4: within 2A with sigma of 0.001 and sigma for terminal atoms of
0.02 within 2A
C3 \\sim O3: within 2A with sigma of 0.001 and sigma for terminal atoms of
0.002 within 2A
3.a Secondary CH2 refined with riding coordinates:
 C2(H2A,H2B), C4(H4A,H4B), C1(H1A,H1B), C3(H3A,H3B)
;
_olex2_submission_special_instructions 'No special instructions were received'

loop_
_space_group_symop_operation_xyz
'x, y, z'

loop_
_atom_site_label
_atom_site_type_symbol
_atom_site_fract_x
_atom_site_fract_y
_atom_site_fract_z
_atom_site_U_iso_or_equiv
_atom_site_adp_type
_atom_site_occupancy
_atom_site_site_symmetry_order
_atom_site_calc_flag
_atom_site_refinement_flags_posn
_atom_site_refinement_flags_adp
_atom_site_refinement_flags_occupancy
_atom_site_disorder_assembly
_atom_site_disorder_group
P3 P -0.3646(9) -0.6482(6) -0.6485(6) 0.0367(11) Uani 1 1 d . . . . .
P2 P -0.4479(9) -0.3002(6) -0.6968(6) 0.0361(12) Uani 1 1 d . . . . .
P4 P -0.5541(11) -0.7099(7) -0.2997(7) 0.0461(13) Uani 1 1 d . U . . .
P1 P -0.5321(9) -0.3625(7) -0.3533(7) 0.0389(12) Uani 1 1 d . . . . .
Cl1 Cl -0.4006(12) -0.2890(10) -0.2093(8) 0.0668(19) Uani 1 1 d . . . . .
Cl2 Cl -0.4445(13) -0.7832(8) -0.7669(9) 0.0665(18) Uani 1 1 d . . . . .
Cl4 Cl -0.4672(19) -0.9082(8) -0.1103(8) 0.089(3) Uani 1 1 d . U . . .
Cl3 Cl -0.8931(15) -0.7135(16) -0.2801(15) 0.104(3) Uani 1 1 d . U . . .
O4 O -0.100(3) -0.648(2) -0.718(2) 0.063(4) Uani 1 1 d . U . . .
N3 N -0.389(4) -0.756(2) -0.460(2) 0.0466(16) Uani 1 1 d . U . . .
O1 O -0.798(3) -0.258(2) -0.340(2) 0.062(5) Uani 1 1 d . . . . .
C2 C -0.875(4) -0.114(4) -0.617(3) 0.056(6) Uani 1 1 d . . . . .
H2A H -0.953605 -0.208533 -0.588120 0.067 Uiso 1 1 calc R U . . .
H2B H -0.979245 -0.011831 -0.668222 0.067 Uiso 1 1 calc R U . . .
O2 O -0.651(3) -0.142(2) -0.740(2) 0.055(4) Uani 1 1 d . . . . .
N4 N -0.553(4) -0.547(2) -0.253(3) 0.061(6) Uani 1 1 d . . . . .
N1 N -0.364(3) -0.317(2) -0.533(2) 0.038(4) Uani 1 1 d . . . . .
O3 O -0.236(3) -0.255(3) -0.860(2) 0.058(3) Uani 1 1 d . U . . .
N2 N -0.528(3) -0.462(2) -0.692(2) 0.037(4) Uani 1 1 d . . . . .
C4 C -0.009(5) -0.534(4) -0.893(4) 0.063(4) Uani 1 1 d . U . . .
H4A H 0.151399 -0.587724 -0.945614 0.076 Uiso 1 1 calc R U . . .
H4B H -0.115931 -0.516443 -0.962889 0.076 Uiso 1 1 calc R U . . .
C1 C -0.854(5) -0.095(3) -0.455(3) 0.057(6) Uani 1 1 d . . . . .
H1A H -0.727578 -0.032211 -0.481233 0.069 Uiso 1 1 calc R U . . .
H1B H -1.004746 -0.029925 -0.402078 0.069 Uiso 1 1 calc R U . . .
C3 C -0.001(5) -0.366(4) -0.878(3) 0.058(3) Uani 1 1 d . U . . .
H3A H 0.058810 -0.384998 -0.781215 0.069 Uiso 1 1 calc R U . . .
H3B H 0.109943 -0.311458 -0.977751 0.069 Uiso 1 1 calc R U . . .

loop_
_atom_site_aniso_label
_atom_site_aniso_U_11
_atom_site_aniso_U_22
_atom_site_aniso_U_33
_atom_site_aniso_U_23
_atom_site_aniso_U_13
_atom_site_aniso_U_12
P3 0.051(3) 0.033(3) 0.020(2) -0.0140(19) -0.0070(18) 0.007(2)
P2 0.047(3) 0.027(2) 0.025(2) -0.0040(19) -0.0068(19) 0.000(2)
P4 0.075(4) 0.032(3) 0.030(3) -0.009(2) -0.012(2) -0.009(2)
P1 0.044(3) 0.035(3) 0.035(3) -0.016(2) -0.0016(19) -0.006(2)
Cl1 0.081(5) 0.084(5) 0.051(4) -0.031(3) -0.013(3) -0.029(4)
Cl2 0.094(5) 0.045(3) 0.073(5) -0.034(3) -0.039(4) 0.010(3)
Cl4 0.192(9) 0.028(3) 0.029(3) 0.000(2) -0.027(4) -0.006(4)
Cl3 0.064(5) 0.143(9) 0.133(8) -0.091(7) 0.007(4) -0.034(5)
O4 0.067(8) 0.053(8) 0.061(9) 0.008(7) -0.043(7) 0.002(7)
N3 0.075(4) 0.032(3) 0.030(3) -0.009(2) -0.012(3) -0.008(3)
O1 0.062(10) 0.055(11) 0.053(11) 0.001(8) -0.015(8) -0.010(8)
C2 0.043(12) 0.059(15) 0.058(16) -0.021(12) -0.009(10) 0.003(10)
O2 0.080(12) 0.035(8) 0.038(9) -0.001(7) -0.025(8) 0.006(7)
N4 0.075(14) 0.020(9) 0.071(15) -0.004(9) -0.013(11) -0.002(9)
N1 0.037(8) 0.042(9) 0.023(8) -0.005(7) -0.003(6) -0.002(7)
O3 0.062(8) 0.064(9) 0.037(7) -0.018(6) 0.004(6) -0.011(6)
N2 0.049(9) 0.025(8) 0.031(9) -0.015(7) -0.013(7) 0.013(6)
C4 0.067(8) 0.053(8) 0.061(9) 0.008(7) -0.043(7) 0.002(7)
C1 0.085(17) 0.041(13) 0.029(11) -0.017(10) -0.009(10) 0.014(11)
C3 0.062(8) 0.064(9) 0.037(7) -0.018(6) 0.004(6) -0.011(6)

loop_
_atom_type_symbol
_atom_type_description
_atom_type_scat_dispersion_real
_atom_type_scat_dispersion_imag
_atom_type_scat_source
C C 0.0033 0.0016 'International Tables Vol C Tables 4.2.6.8 and 6.1.1.4'
H H 0.0000 0.0000 'International Tables Vol C Tables 4.2.6.8 and 6.1.1.4'
Cl Cl 0.1484 0.1585 'International Tables Vol C Tables 4.2.6.8 and 6.1.1.4'
N N 0.0061 0.0033 'International Tables Vol C Tables 4.2.6.8 and 6.1.1.4'
O O 0.0106 0.0060 'International Tables Vol C Tables 4.2.6.8 and 6.1.1.4'
P P 0.1023 0.0942 'International Tables Vol C Tables 4.2.6.8 and 6.1.1.4'

loop_
_exptl_crystal_face_index_h
_exptl_crystal_face_index_k
_exptl_crystal_face_index_l
_exptl_crystal_face_perp_dist
0.00 1.00 2.00 0.0230
0.00 -1.00 -2.00 0.0490
-2.00 1.00 -2.00 0.1270
0.00 -1.00 2.00 0.0420
2.00 -2.00 3.00 0.0400
-2.00 -1.00 -2.00 0.1570
1.00 2.00 3.00 0.0290
1.00 0.00 0.00 0.0510
-1.00 0.00 0.00 0.1400
0.00 -1.00 -1.00 0.0690
-1.00 2.00 0.00 0.1000
0.00 1.00 -1.00 0.0360
0.00 -1.00 1.00 0.0430

loop_
_geom_angle_atom_site_label_1
_geom_angle_atom_site_label_2
_geom_angle_atom_site_label_3
_geom_angle
_geom_angle_site_symmetry_1
_geom_angle_site_symmetry_3
_geom_angle_publ_flag
O4 P3 Cl2 106.8(9) . . ?
O4 P3 N3 104.5(10) . . ?
O4 P3 N2 112.2(10) . . ?
N3 P3 Cl2 106.6(8) . . ?
N3 P3 N2 119.8(10) . . ?
N2 P3 Cl2 106.2(7) . . ?
O2 P2 N1 114.4(9) . . ?
O2 P2 O3 99.6(10) . . ?
O2 P2 N2 108.2(9) . . ?
O3 P2 N1 109.2(9) . . ?
N2 P2 N1 114.6(9) . . ?
N2 P2 O3 109.9(10) . . ?
Cl3 P4 Cl4 103.1(6) . . ?
N3 P4 Cl4 105.1(8) . . ?
N3 P4 Cl3 109.6(8) . . ?
N3 P4 N4 123.0(11) . . ?
N4 P4 Cl4 105.6(9) . . ?
N4 P4 Cl3 108.6(9) . . ?
O1 P1 Cl1 105.2(9) . . ?
N4 P1 Cl1 102.9(10) . . ?
N4 P1 O1 105.9(11) . . ?
N4 P1 N1 122.4(12) . . ?
N1 P1 Cl1 105.3(7) . . ?
N1 P1 O1 113.5(10) . . ?
P3 O4 C4 119.8(13) . . ?
P4 N3 P3 129.1(14) . . ?
C1 O1 P1 121.7(16) . . ?
H2A C2 H2B 107.5 . . ?
O2 C2 H2A 108.5 . . ?
O2 C2 H2B 108.5 . . ?
O2 C2 C1 115(2) . . ?
C1 C2 H2A 108.5 . . ?
C1 C2 H2B 108.5 . . ?
C2 O2 P2 120.6(15) . . ?
P1 N4 P4 134.6(18) . . ?
P1 N1 P2 121.4(10) . . ?
C3 O3 P2 120.7(16) . . ?
P2 N2 P3 122.1(10) . . ?
O4 C4 H4A 109.8 . . ?
O4 C4 H4B 109.8 . . ?
H4A C4 H4B 108.3 . . ?
C3 C4 O4 109(2) . . ?
C3 C4 H4A 109.8 . . ?
C3 C4 H4B 109.8 . . ?
O1 C1 C2 111(2) . . ?
O1 C1 H1A 109.5 . . ?
O1 C1 H1B 109.5 . . ?
C2 C1 H1A 109.5 . . ?
C2 C1 H1B 109.5 . . ?
H1A C1 H1B 108.1 . . ?
O3 C3 C4 112(2) . . ?
O3 C3 H3A 109.2 . . ?
O3 C3 H3B 109.2 . . ?
C4 C3 H3A 109.2 . . ?
C4 C3 H3B 109.2 . . ?
H3A C3 H3B 107.9 . . ?

loop_
_geom_bond_atom_site_label_1
_geom_bond_atom_site_label_2
_geom_bond_distance
_geom_bond_site_symmetry_2
_geom_bond_publ_flag
P3 Cl2 2.022(8) . ?
P3 O4 1.50(2) . ?
P3 N3 1.566(19) . ?
P3 N2 1.597(17) . ?
P2 O2 1.558(16) . ?
P2 N1 1.612(17) . ?
P2 O3 1.584(16) . ?
P2 N2 1.570(18) . ?
P4 Cl4 1.999(8) . ?
P4 Cl3 1.986(10) . ?
P4 N3 1.53(2) . ?
P4 N4 1.58(2) . ?
P1 Cl1 2.017(7) . ?
P1 O1 1.57(2) . ?
P1 N4 1.537(19) . ?
P1 N1 1.548(17) . ?
O4 C4 1.53(3) . ?
O1 C1 1.43(3) . ?
C2 H2A 0.9700 . ?
C2 H2B 0.9700 . ?
C2 O2 1.43(3) . ?
C2 C1 1.53(4) . ?
O3 C3 1.44(3) . ?
C4 H4A 0.9700 . ?
C4 H4B 0.9700 . ?
C4 C3 1.50(4) . ?
C1 H1A 0.9700 . ?
C1 H1B 0.9700 . ?
C3 H3A 0.9700 . ?
C3 H3B 0.9700 . ?

loop_
_geom_torsion_atom_site_label_1
_geom_torsion_atom_site_label_2
_geom_torsion_atom_site_label_3
_geom_torsion_atom_site_label_4
_geom_torsion
_geom_torsion_site_symmetry_1
_geom_torsion_site_symmetry_2
_geom_torsion_site_symmetry_3
_geom_torsion_site_symmetry_4
_geom_torsion_publ_flag
P3 O4 C4 C3 92(2) . . . . ?
P2 O3 C3 C4 66(3) . . . . ?
P1 O1 C1 C2 83(3) . . . . ?
Cl1 P1 O1 C1 90.0(19) . . . . ?
Cl1 P1 N4 P4 -155.1(18) . . . . ?
Cl1 P1 N1 P2 -160.9(11) . . . . ?
Cl2 P3 O4 C4 76(2) . . . . ?
Cl2 P3 N3 P4 -121.0(14) . . . . ?
Cl2 P3 N2 P2 -152.2(10) . . . . ?
Cl4 P4 N3 P3 -176.8(13) . . . . ?
Cl4 P4 N4 P1 159.5(18) . . . . ?
Cl3 P4 N3 P3 73.0(16) . . . . ?
Cl3 P4 N4 P1 -91(2) . . . . ?
O4 P3 N3 P4 126.2(17) . . . . ?
O4 P3 N2 P2 -35.8(15) . . . . ?
O4 C4 C3 O3 -81(2) . . . . ?
N3 P3 O4 C4 -172(2) . . . . ?
N3 P3 N2 P2 87.2(16) . . . . ?
N3 P4 N4 P1 39(3) . . . . ?
O1 P1 N4 P4 95(2) . . . . ?
O1 P1 N1 P2 -46.3(17) . . . . ?
O2 P2 N1 P1 70.0(16) . . . . ?
O2 P2 O3 C3 179.0(18) . . . . ?
O2 P2 N2 P3 -179.1(11) . . . . ?
O2 C2 C1 O1 -84(3) . . . . ?
N4 P4 N3 P3 -56(2) . . . . ?
N4 P1 O1 C1 -161(2) . . . . ?
N4 P1 N1 P2 82.6(17) . . . . ?
N1 P2 O2 C2 -56(2) . . . . ?
N1 P2 O3 C3 59(2) . . . . ?
N1 P2 N2 P3 -50.2(15) . . . . ?
N1 P1 O1 C1 -25(2) . . . . ?
N1 P1 N4 P4 -37(3) . . . . ?
O3 P2 O2 C2 -172.1(18) . . . . ?
O3 P2 N1 P1 -179.5(13) . . . . ?
O3 P2 N2 P3 73.1(14) . . . . ?
N2 P3 O4 C4 -40(2) . . . . ?
N2 P3 N3 P4 0(2) . . . . ?
N2 P2 O2 C2 73(2) . . . . ?
N2 P2 N1 P1 -55.7(16) . . . . ?
N2 P2 O3 C3 -67.6(19) . . . . ?
C1 C2 O2 P2 60(3) . . . . ?
